data_4132564
loop_
_publ_author_name
'Yuan, Shuai'
'Zhang, Peng'
'Zhang, Liangliang'
'Garcia-Esparza, Angel T'
'Sokaras, Dimosthenis'
'Qin, Jun-Sheng'
'Feng, Liang'
'Day, Gregory S.'
'Chen, Wenmiao'
'Drake, Hannah F.'
'Elumalai, Palani'
'Madrahimov, Sherzod T.'
'Sun, Daofeng'
'Zhou, Hong-Cai'

_publ_section_title
;
 Exposed Equatorial Positions of Metal Centers via Sequential Ligand
 Elimination and Installation in MOFs.
;
_journal_issue 34
_journal_name_full 'Journal of the American Chemical Society'
_journal_page_first 10814
_journal_page_last 10819
_journal_paper_doi 10.1021/jacs.8b04886
_journal_volume 140
_journal_year 2018
_chemical_formula_moiety '0.5(C144 H96 N24 Ni6 O64 Zr12)'
_chemical_formula_sum 'C72 H48 N12 Ni3 O32 Zr6'
_chemical_formula_weight 2316.67
_space_group_crystal_system cubic
_space_group_IT_number 225
_space_group_name_Hall '-F 4 2 3'
_space_group_name_H-M_alt 'F m -3 m'
_atom_sites_solution_hydrogens geom
_atom_sites_solution_primary dual
_audit_creation_date 2018-06-24
_audit_creation_method
;
Olex2 1.2
(compiled 2018.05.29 svn.r3508 for OlexSys, GUI svn.r5506)
;
_cell_angle_alpha 90
_cell_angle_beta 90
_cell_angle_gamma 90
_cell_formula_units_Z 4
_cell_length_a 29.365
_cell_length_b 29.365
_cell_length_c 29.365
_cell_measurement_reflns_used 9491
_cell_measurement_temperature 110(2)
_cell_measurement_theta_max 77.8860
_cell_measurement_theta_min 4.2584
_cell_volume 25321.534
_computing_molecular_graphics 'Olex2 (Dolomanov et al., 2009)'
_computing_publication_material 'Olex2 (Dolomanov et al., 2009)'
_computing_structure_refinement 'XL (Sheldrick, 2008)'
_computing_structure_solution 'ShelXT (Sheldrick, 2015)'
_diffrn_ambient_temperature 110.0
_diffrn_detector 'Bruker APEX2 area detector'
_diffrn_detector_area_resol_mean 7.9
_diffrn_detector_type 'CCD area detector'
_diffrn_measured_fraction_theta_full 0.998
_diffrn_measured_fraction_theta_max 0.997
_diffrn_measurement_device 'three-circle diffractometer'
_diffrn_measurement_device_type 'Bruker SMART APEX2 area detector'
_diffrn_measurement_method '\w and \f scans'
_diffrn_radiation_monochromator 'mirror optics'
_diffrn_radiation_probe x-ray
_diffrn_radiation_type CuK\a
_diffrn_radiation_wavelength 1.54184
_diffrn_reflns_av_R_equivalents 0.0454
_diffrn_reflns_av_unetI/netI 0.0088
_diffrn_reflns_Laue_measured_fraction_full 0.998
_diffrn_reflns_Laue_measured_fraction_max 0.997
_diffrn_reflns_limit_h_max 36
_diffrn_reflns_limit_h_min -37
_diffrn_reflns_limit_k_max 36
_diffrn_reflns_limit_k_min -37
_diffrn_reflns_limit_l_max 35
_diffrn_reflns_limit_l_min -27
_diffrn_reflns_number 95874
_diffrn_reflns_point_group_measured_fraction_full 0.998
_diffrn_reflns_point_group_measured_fraction_max 0.997
_diffrn_reflns_theta_full 67.684
_diffrn_reflns_theta_max 78.784
_diffrn_reflns_theta_min 4.258
_diffrn_source 'microfocus sealed X-ray tube'
_diffrn_source_type 'Incoatec I\ms'
_exptl_absorpt_coefficient_mu 2.439
_exptl_absorpt_correction_T_max 0.7542
_exptl_absorpt_correction_T_min 0.6629
_exptl_absorpt_correction_type multi-scan
_exptl_crystal_colour green
_exptl_crystal_colour_primary green
_exptl_crystal_density_diffrn 0.608
_exptl_crystal_description octahedral
_exptl_crystal_F_000 4576
_exptl_crystal_size_max 0.08
_exptl_crystal_size_mid 0.08
_exptl_crystal_size_min 0.08
_refine_diff_density_max 1.437
_refine_diff_density_min -1.077
_refine_diff_density_rms 0.131
_refine_ls_extinction_method none
_refine_ls_goodness_of_fit_ref 1.089
_refine_ls_hydrogen_treatment constr
_refine_ls_matrix_type full
_refine_ls_number_parameters 29
_refine_ls_number_reflns 1416
_refine_ls_number_restraints 23
_refine_ls_restrained_S_all 1.083
_refine_ls_R_factor_all 0.0855
_refine_ls_R_factor_gt 0.0823
_refine_ls_shift/su_max 0.006
_refine_ls_shift/su_mean 0.001
_refine_ls_structure_factor_coef Fsqd
_refine_ls_weighting_details 'w=1/[\s^2^(Fo^2^)+(0.1876P)^2^+87.8949P] where P=(Fo^2^+2Fc^2^)/3'
_refine_ls_weighting_scheme calc
_refine_ls_wR_factor_gt 0.2515
_refine_ls_wR_factor_ref 0.2594
_reflns_Friedel_coverage 0.000
_reflns_number_gt 1296
_reflns_number_total 1416
_reflns_threshold_expression 'I > 2\s(I)'
_cod_data_source_file ja8b04886_si_002.cif
_cod_data_source_block PCN160Ni
_cod_original_cell_volume 25321.0(16)
_cod_database_code 4132564
_shelx_shelxl_version_number 2014/7
_shelx_space_group_comment
;
The symmetry employed for this shelxl refinement is uniquely defined
by the following loop, which should always be used as a source of
symmetry information in preference to the above space-group names.
They are only intended as comments.
;
_olex2_refinement_description
;
1. Fixed Uiso
 At 1.2 times of:
  All C(H) groups
2. Restrained distances
 C3-C2 = C3-C4 = C4-N1
 1.4 with sigma of 0.005
 C4_$1-C4
 2.2 with sigma of 0.005
 C3_$1-C3
 2.2 with sigma of 0.005
3. Uiso/Uaniso restraints and constraints
Uanis(C2) \\sim Ueq, Uanis(C3) \\sim Ueq, Uanis(C4) \\sim Ueq: with sigma of
0.005 and sigma for terminal atoms of 0.01
Uanis(N1) = Uanis(C4) = Uanis(C3) = Uanis(C2)
4. Others
 Fixed Sof: Ni1(0.0625)
5.a Aromatic/amide H refined with riding coordinates:
 C3(H3), C4(H4)
;
_olex2_submission_special_instructions 'No special instructions were received'

loop_
_space_group_symop_operation_xyz
'x, y, z'
'-y, x, z'
'-x, -y, z'
'y, -x, z'
'x, -z, y'
'x, -y, -z'
'x, z, -y'
'z, y, -x'
'-x, y, -z'
'-z, y, x'
'z, x, y'
'y, z, x'
'-y, -z, x'
'z, -x, -y'
'-y, z, -x'
'-z, -x, y'
'-z, x, -y'
'y, -z, -x'
'y, x, -z'
'-y, -x, -z'
'-x, z, y'
'-x, -z, -y'
'z, -y, x'
'-z, -y, -x'
'x, y+1/2, z+1/2'
'-y, x+1/2, z+1/2'
'-x, -y+1/2, z+1/2'
'y, -x+1/2, z+1/2'
'x, -z+1/2, y+1/2'
'x, -y+1/2, -z+1/2'
'x, z+1/2, -y+1/2'
'z, y+1/2, -x+1/2'
'-x, y+1/2, -z+1/2'
'-z, y+1/2, x+1/2'
'z, x+1/2, y+1/2'
'y, z+1/2, x+1/2'
'-y, -z+1/2, x+1/2'
'z, -x+1/2, -y+1/2'
'-y, z+1/2, -x+1/2'
'-z, -x+1/2, y+1/2'
'-z, x+1/2, -y+1/2'
'y, -z+1/2, -x+1/2'
'y, x+1/2, -z+1/2'
'-y, -x+1/2, -z+1/2'
'-x, z+1/2, y+1/2'
'-x, -z+1/2, -y+1/2'
'z, -y+1/2, x+1/2'
'-z, -y+1/2, -x+1/2'
'x+1/2, y, z+1/2'
'-y+1/2, x, z+1/2'
'-x+1/2, -y, z+1/2'
'y+1/2, -x, z+1/2'
'x+1/2, -z, y+1/2'
'x+1/2, -y, -z+1/2'
'x+1/2, z, -y+1/2'
'z+1/2, y, -x+1/2'
'-x+1/2, y, -z+1/2'
'-z+1/2, y, x+1/2'
'z+1/2, x, y+1/2'
'y+1/2, z, x+1/2'
'-y+1/2, -z, x+1/2'
'z+1/2, -x, -y+1/2'
'-y+1/2, z, -x+1/2'
'-z+1/2, -x, y+1/2'
'-z+1/2, x, -y+1/2'
'y+1/2, -z, -x+1/2'
'y+1/2, x, -z+1/2'
'-y+1/2, -x, -z+1/2'
'-x+1/2, z, y+1/2'
'-x+1/2, -z, -y+1/2'
'z+1/2, -y, x+1/2'
'-z+1/2, -y, -x+1/2'
'x+1/2, y+1/2, z'
'-y+1/2, x+1/2, z'
'-x+1/2, -y+1/2, z'
'y+1/2, -x+1/2, z'
'x+1/2, -z+1/2, y'
'x+1/2, -y+1/2, -z'
'x+1/2, z+1/2, -y'
'z+1/2, y+1/2, -x'
'-x+1/2, y+1/2, -z'
'-z+1/2, y+1/2, x'
'z+1/2, x+1/2, y'
'y+1/2, z+1/2, x'
'-y+1/2, -z+1/2, x'
'z+1/2, -x+1/2, -y'
'-y+1/2, z+1/2, -x'
'-z+1/2, -x+1/2, y'
'-z+1/2, x+1/2, -y'
'y+1/2, -z+1/2, -x'
'y+1/2, x+1/2, -z'
'-y+1/2, -x+1/2, -z'
'-x+1/2, z+1/2, y'
'-x+1/2, -z+1/2, -y'
'z+1/2, -y+1/2, x'
'-z+1/2, -y+1/2, -x'
'-x, -y, -z'
'y, -x, -z'
'x, y, -z'
'-y, x, -z'
'-x, z, -y'
'-x, y, z'
'-x, -z, y'
'-z, -y, x'
'x, -y, z'
'z, -y, -x'
'-z, -x, -y'
'-y, -z, -x'
'y, z, -x'
'-z, x, y'
'y, -z, x'
'z, x, -y'
'z, -x, y'
'-y, z, x'
'-y, -x, z'
'y, x, z'
'x, -z, -y'
'x, z, y'
'-z, y, -x'
'z, y, x'
'-x, -y+1/2, -z+1/2'
'y, -x+1/2, -z+1/2'
'x, y+1/2, -z+1/2'
'-y, x+1/2, -z+1/2'
'-x, z+1/2, -y+1/2'
'-x, y+1/2, z+1/2'
'-x, -z+1/2, y+1/2'
'-z, -y+1/2, x+1/2'
'x, -y+1/2, z+1/2'
'z, -y+1/2, -x+1/2'
'-z, -x+1/2, -y+1/2'
'-y, -z+1/2, -x+1/2'
'y, z+1/2, -x+1/2'
'-z, x+1/2, y+1/2'
'y, -z+1/2, x+1/2'
'z, x+1/2, -y+1/2'
'z, -x+1/2, y+1/2'
'-y, z+1/2, x+1/2'
'-y, -x+1/2, z+1/2'
'y, x+1/2, z+1/2'
'x, -z+1/2, -y+1/2'
'x, z+1/2, y+1/2'
'-z, y+1/2, -x+1/2'
'z, y+1/2, x+1/2'
'-x+1/2, -y, -z+1/2'
'y+1/2, -x, -z+1/2'
'x+1/2, y, -z+1/2'
'-y+1/2, x, -z+1/2'
'-x+1/2, z, -y+1/2'
'-x+1/2, y, z+1/2'
'-x+1/2, -z, y+1/2'
'-z+1/2, -y, x+1/2'
'x+1/2, -y, z+1/2'
'z+1/2, -y, -x+1/2'
'-z+1/2, -x, -y+1/2'
'-y+1/2, -z, -x+1/2'
'y+1/2, z, -x+1/2'
'-z+1/2, x, y+1/2'
'y+1/2, -z, x+1/2'
'z+1/2, x, -y+1/2'
'z+1/2, -x, y+1/2'
'-y+1/2, z, x+1/2'
'-y+1/2, -x, z+1/2'
'y+1/2, x, z+1/2'
'x+1/2, -z, -y+1/2'
'x+1/2, z, y+1/2'
'-z+1/2, y, -x+1/2'
'z+1/2, y, x+1/2'
'-x+1/2, -y+1/2, -z'
'y+1/2, -x+1/2, -z'
'x+1/2, y+1/2, -z'
'-y+1/2, x+1/2, -z'
'-x+1/2, z+1/2, -y'
'-x+1/2, y+1/2, z'
'-x+1/2, -z+1/2, y'
'-z+1/2, -y+1/2, x'
'x+1/2, -y+1/2, z'
'z+1/2, -y+1/2, -x'
'-z+1/2, -x+1/2, -y'
'-y+1/2, -z+1/2, -x'
'y+1/2, z+1/2, -x'
'-z+1/2, x+1/2, y'
'y+1/2, -z+1/2, x'
'z+1/2, x+1/2, -y'
'z+1/2, -x+1/2, y'
'-y+1/2, z+1/2, x'
'-y+1/2, -x+1/2, z'
'y+1/2, x+1/2, z'
'x+1/2, -z+1/2, -y'
'x+1/2, z+1/2, y'
'-z+1/2, y+1/2, -x'
'z+1/2, y+1/2, x'

loop_
_atom_site_label
_atom_site_type_symbol
_atom_site_fract_x
_atom_site_fract_y
_atom_site_fract_z
_atom_site_U_iso_or_equiv
_atom_site_adp_type
_atom_site_occupancy
_atom_site_site_symmetry_order
_atom_site_calc_flag
_atom_site_refinement_flags_posn
_atom_site_refinement_flags_adp
_atom_site_refinement_flags_occupancy
Zr1 Zr 0.5000 0.0000 0.08383(2) 0.0488(4) Uani 1 8 d S T P
O1 O 0.54012(19) -0.04012(19) 0.04012(19) 0.083(3) Uani 1 6 d S T P
O2 O 0.5000 0.0641(2) 0.12114(19) 0.120(2) Uani 1 2 d S T P
Ni1 Ni 0.5000 0.2500 0.2500 0.468(19) Uani 0.5 8 d S T P
C1 C 0.5000 0.1056(3) 0.1056(3) 0.169(10) Uani 1 4 d S T P
C2 C 0.5000 0.1369(6) 0.1369(6) 0.342(5) Uani 1 4 d DS TU P
C3 C 0.5000 0.1310(6) 0.1841(6) 0.342(5) Uani 1 2 d DS TU P
H3 H 0.5000 0.1004 0.1946 0.410 Uiso 1 2 calc RS T P
C4 C 0.5000 0.1647(6) 0.2178(6) 0.342(5) Uani 1 2 d DS TU P
H4 H 0.5000 0.1542 0.2484 0.410 Uiso 1 2 calc RS T P
N1 N 0.5000 0.2118(6) 0.2118(6) 0.342(5) Uani 1 4 d DS T P

loop_
_atom_site_aniso_label
_atom_site_aniso_U_11
_atom_site_aniso_U_22
_atom_site_aniso_U_33
_atom_site_aniso_U_23
_atom_site_aniso_U_13
_atom_site_aniso_U_12
Zr1 0.0638(5) 0.0638(5) 0.0187(4) 0.000 0.000 0.000
O1 0.083(3) 0.083(3) 0.083(3) -0.026(3) 0.026(3) -0.026(3)
O2 0.181(7) 0.114(5) 0.064(3) -0.066(3) 0.000 0.000
Ni1 0.62(5) 0.39(2) 0.39(2) -0.30(3) 0.000 0.000
C1 0.164(16) 0.171(16) 0.171(16) -0.148(18) 0.000 0.000
C2 0.345(5) 0.340(5) 0.340(5) -0.004(3) 0.000 0.000
C3 0.345(5) 0.340(5) 0.340(5) -0.004(3) 0.000 0.000
C4 0.345(5) 0.340(5) 0.340(5) -0.004(3) 0.000 0.000
N1 0.345(5) 0.340(5) 0.340(5) -0.004(3) 0.000 0.000

loop_
_atom_type_symbol
_atom_type_description
_atom_type_scat_dispersion_real
_atom_type_scat_dispersion_imag
_atom_type_scat_source
C C 0.0181 0.0091 'International Tables Vol C Tables 4.2.6.8 and 6.1.1.4'
H H 0.0000 0.0000 'International Tables Vol C Tables 4.2.6.8 and 6.1.1.4'
N N 0.0311 0.0180 'International Tables Vol C Tables 4.2.6.8 and 6.1.1.4'
Ni Ni -3.0029 0.5091 'International Tables Vol C Tables 4.2.6.8 and 6.1.1.4'
O O 0.0492 0.0322 'International Tables Vol C Tables 4.2.6.8 and 6.1.1.4'
Zr Zr -0.1862 2.2449 'International Tables Vol C Tables 4.2.6.8 and 6.1.1.4'

loop_
_geom_angle_atom_site_label_1
_geom_angle_atom_site_label_2
_geom_angle_atom_site_label_3
_geom_angle
_geom_angle_site_symmetry_1
_geom_angle_site_symmetry_3
Zr1 Zr1 Zr1 90.0 5 101_655
Zr1 Zr1 Zr1 60.001(1) 152_554 101_655
Zr1 Zr1 Zr1 60.001(1) 56 101_655
Zr1 Zr1 Zr1 60.0 5 56
Zr1 Zr1 Zr1 90.001(1) 152_554 56
Zr1 Zr1 Zr1 60.0 152_554 5
O1 Zr1 Zr1 88.0(2) 74_545 5
O1 Zr1 Zr1 34.14(11) . 56
O1 Zr1 Zr1 34.14(11) 74_545 101_655
O1 Zr1 Zr1 88.0(2) . 152_554
O1 Zr1 Zr1 34.14(11) 3_655 101_655
O1 Zr1 Zr1 88.0(2) 76 56
O1 Zr1 Zr1 34.14(11) . 5
O1 Zr1 Zr1 34.14(11) 76 152_554
O1 Zr1 Zr1 88.0(2) 3_655 5
O1 Zr1 Zr1 88.0(2) . 101_655
O1 Zr1 Zr1 34.14(11) 76 5
O1 Zr1 Zr1 88.0(2) 74_545 152_554
O1 Zr1 Zr1 34.14(11) 3_655 152_554
O1 Zr1 Zr1 34.14(11) 74_545 56
O1 Zr1 Zr1 88.0(2) 76 101_655
O1 Zr1 Zr1 88.0(2) 3_655 56
O1 Zr1 O1 68.1(3) . 76
O1 Zr1 O1 68.1(3) 76 3_655
O1 Zr1 O1 104.8(5) . 3_655
O1 Zr1 O1 104.8(5) 76 74_545
O1 Zr1 O1 68.1(3) . 74_545
O1 Zr1 O1 68.1(3) 3_655 74_545
O1 Zr1 O2 142.29(8) . .
O1 Zr1 O2 142.29(8) 3_655 3_655
O1 Zr1 O2 79.8(3) 3_655 74_545
O1 Zr1 O2 79.8(3) 76 74_545
O1 Zr1 O2 79.8(3) 74_545 .
O1 Zr1 O2 79.8(3) . 3_655
O1 Zr1 O2 142.29(8) 3_655 76
O1 Zr1 O2 79.8(3) 74_545 76
O1 Zr1 O2 79.8(3) . 76
O1 Zr1 O2 142.29(8) 74_545 74_545
O1 Zr1 O2 79.8(3) 76 3_655
O1 Zr1 O2 142.29(8) 76 .
O1 Zr1 O2 79.8(3) 3_655 .
O1 Zr1 O2 142.29(8) 76 76
O1 Zr1 O2 142.29(8) . 74_545
O1 Zr1 O2 142.29(8) 74_545 3_655
O2 Zr1 Zr1 110.84(13) 3_655 56
O2 Zr1 Zr1 110.84(13) . 152_554
O2 Zr1 Zr1 110.84(13) . 56
O2 Zr1 Zr1 110.84(13) 74_545 101_655
O2 Zr1 Zr1 110.84(13) 74_545 5
O2 Zr1 Zr1 75.20(19) 76 56
O2 Zr1 Zr1 165.20(19) 76 152_554
O2 Zr1 Zr1 165.20(19) 3_655 101_655
O2 Zr1 Zr1 75.20(19) 3_655 5
O2 Zr1 Zr1 110.84(13) 3_655 152_554
O2 Zr1 Zr1 75.20(19) . 101_655
O2 Zr1 Zr1 165.20(19) . 5
O2 Zr1 Zr1 110.84(13) 76 101_655
O2 Zr1 Zr1 75.20(19) 74_545 152_554
O2 Zr1 Zr1 110.84(13) 76 5
O2 Zr1 Zr1 165.20(19) 74_545 56
O2 Zr1 O2 75.34(17) 3_655 74_545
O2 Zr1 O2 119.6(4) 76 74_545
O2 Zr1 O2 75.34(17) . 76
O2 Zr1 O2 119.6(4) . 3_655
O2 Zr1 O2 75.34(17) 76 3_655
O2 Zr1 O2 75.34(17) . 74_545
Zr1 O1 Zr1 111.7(2) . 56
Zr1 O1 Zr1 111.7(2) 5 56
Zr1 O1 Zr1 111.7(2) . 5
C1 O2 Zr1 129.2(6) . .
N1 Ni1 N1 180.0(17) . 121_655
O2 C1 O2 131.2(9) 21_655 .
O2 C1 C2 114.4(5) 21_655 .
O2 C1 C2 114.4(5) . .
C1 C2 C3 127.9(3) . 21_655
C1 C2 C3 127.9(3) . .
C3 C2 C3 104.3(6) 21_655 .
C2 C3 C4 127.9(4) . .
N1 C4 C3 127.7(4) . .
C4 N1 Ni1 127.7(3) 21_655 .
C4 N1 Ni1 127.7(3) . .
C4 N1 C4 104.5(6) 21_655 .

loop_
_geom_bond_atom_site_label_1
_geom_bond_atom_site_label_2
_geom_bond_distance
_geom_bond_site_symmetry_2
Zr1 Zr1 3.4815(8) 5
Zr1 Zr1 3.4815(8) 56
Zr1 Zr1 3.4815(8) 101_655
Zr1 Zr1 3.4815(8) 152_554
Zr1 O1 2.103(3) 76
Zr1 O1 2.103(3) 74_545
Zr1 O1 2.103(3) 3_655
Zr1 O1 2.103(3) .
Zr1 O2 2.178(5) 3_655
Zr1 O2 2.178(5) 76
Zr1 O2 2.178(5) .
Zr1 O2 2.178(5) 74_545
O1 Zr1 2.103(3) 5
O1 Zr1 2.103(3) 56
O2 C1 1.301(8) .
Ni1 N1 1.59(2) .
Ni1 N1 1.59(2) 121_655
C1 O2 1.301(8) 21_655
C1 C2 1.30(2) .
C2 C3 1.396(5) 21_655
C2 C3 1.396(5) .
C3 C4 1.399(5) .
C4 N1 1.394(5) .
N1 C4 1.394(5) 21_655

loop_
_geom_torsion_atom_site_label_1
_geom_torsion_atom_site_label_2
_geom_torsion_atom_site_label_3
_geom_torsion_atom_site_label_4
_geom_torsion
_geom_torsion_site_symmetry_1
_geom_torsion_site_symmetry_4
Zr1 O2 C1 O2 0.000(1) . 21_655
Zr1 O2 C1 C2 180.000(1) . .
O2 C1 C2 C3 0.000(1) 21_655 21_655
O2 C1 C2 C3 180.000(2) . 21_655
O2 C1 C2 C3 180.000(2) 21_655 .
O2 C1 C2 C3 0.000(1) . .
C1 C2 C3 C4 180.000(3) . .
C2 C3 C4 N1 0.000(1) . .
C3 C2 C3 C4 0.000(3) 21_655 .
C3 C4 N1 Ni1 180.000(2) . .
C3 C4 N1 C4 0.000(3) . 21_655

loop_
_smtbx_masks_void_nr
_smtbx_masks_void_average_x
_smtbx_masks_void_average_y
_smtbx_masks_void_average_z
_smtbx_masks_void_volume
_smtbx_masks_void_count_electrons
1 -0.398 -0.067 -0.979 19337.1 3636.6
